data_7151527
loop_
_publ_author_name
'Uno, Hidemitsu'
'Inoue, Kentarou'
'Inoue, Takashi'
'Ono, Noboru'

_publ_section_title
;
 Oligocyclization of 2-(hydroxymethyl)pyrroles with electron-withdrawing
 groups at \b-positions: formation and structural elucidation of
 porphyrinogens and hexaphyrinogens
;
_journal_coden_ASTM OBCRAK
_journal_issue 21
_journal_name_full 'Organic & Biomolecular Chemistry'
_journal_page_first 3857
_journal_page_last 3865
_journal_paper_doi 10.1039/b307132d
_journal_volume 1
_journal_year 2003
_chemical_formula_moiety 'C68 H12 F40N4, 2(C3 H8 O)'
_chemical_formula_sum 'C74 H28 F40 N4 O2'
_chemical_formula_weight 1765.00
_space_group_IT_number 14
_symmetry_cell_setting monoclinic
_symmetry_Int_Tables_number 14
_symmetry_space_group_name_Hall '-P 2yn'
_symmetry_space_group_name_H-M 'P 1 21/n 1'
_cell_angle_alpha 90
_cell_angle_beta 90.428(3)
_cell_angle_gamma 90
_cell_formula_units_Z 2
_cell_length_a 18.886(2)
_cell_length_b 18.183(2)
_cell_length_c 9.886(2)
_cell_measurement_reflns_used 20477
_cell_measurement_temperature 173.2
_cell_measurement_theta_max 25.3
_cell_measurement_theta_min 1.6
_cell_volume 3394.8(9)
_computing_cell_refinement PROCESS-AUTO
_computing_data_collection PROCESS-AUTO
_computing_data_reduction 'teXsan Ver. 1.11'
_computing_publication_material 'teXsan Ver. 1.11'
_computing_structure_refinement 'teXsan Ver. 1.10'
_computing_structure_solution DirectMethod
_diffrn_detector_area_resol_mean 10.00
_diffrn_measured_fraction_theta_full 0.9773
_diffrn_measured_fraction_theta_max 0.9773
_diffrn_measurement_device_type 'Rigaku RAXIS-IV Imaging Plate'
_diffrn_measurement_method w
_diffrn_radiation_type 'Mo Ka'
_diffrn_radiation_wavelength 0.7107
_diffrn_reflns_av_R_equivalents 0.060
_diffrn_reflns_limit_h_max 22
_diffrn_reflns_limit_h_min 0
_diffrn_reflns_limit_k_max 21
_diffrn_reflns_limit_k_min 0
_diffrn_reflns_limit_l_max 11
_diffrn_reflns_limit_l_min -11
_diffrn_reflns_number 16128
_diffrn_reflns_theta_full 25.34
_diffrn_reflns_theta_max 25.34
_exptl_absorpt_coefficient_mu 0.181
_exptl_absorpt_correction_T_max 0.983
_exptl_absorpt_correction_T_min 0.972
_exptl_absorpt_correction_type integration
_exptl_absorpt_process_details '(Higashi, 1999)'
_exptl_crystal_colour colorless
_exptl_crystal_density_diffrn 1.727
_exptl_crystal_density_method 'not measured'
_exptl_crystal_description block
_exptl_crystal_F_000 1752
_exptl_crystal_size_max 0.200
_exptl_crystal_size_mid 0.200
_exptl_crystal_size_min 0.150
_refine_diff_density_max 0.30
_refine_diff_density_min -0.33
_refine_ls_extinction_coef 0.005(1)
_refine_ls_extinction_method 'Zachariasen(1967) type 2 Gaussian isotropic'
_refine_ls_goodness_of_fit_ref 1.209
_refine_ls_hydrogen_treatment mixed
_refine_ls_number_parameters 570
_refine_ls_number_reflns 6072
_refine_ls_R_factor_gt 0.0690
_refine_ls_shift/su_max 0.0003
_refine_ls_structure_factor_coef Fsqd
_refine_ls_weighting_details 'w = 1/[s^2^(Fo^2^) + (0.05000(Max(Fo^2^,0) + 2Fc^2^)/3)^2^]'
_refine_ls_weighting_scheme calc
_refine_ls_wR_factor_ref 0.1418
_reflns_number_gt 3725
_reflns_number_total 6072
_reflns_threshold_expression F^2^>2.0s(F^2^)
_cod_data_source_file b307132d.txt
_cod_data_source_block 3g-2(i-PrOH)
_cod_depositor_comments
;
The following automatic conversions were performed:
data name '_geom_hbond_site_distance_dh' replaced with
'_geom_hbond_distance_DH' as specified in the replacement file
'/home/antanas/src/cod-tools/trunk/data/replacement-values/replacement_tags.lst'.

data
name '_geom_hbond_site_distance_ha' replaced with
'_geom_hbond_distance_HA' as specified in the replacement file
'/home/antanas/src/cod-tools/trunk/data/replacement-values/replacement_tags.lst'.

data
name '_geom_hbond_site_distance_da' replaced with
'_geom_hbond_distance_DA' as specified in the replacement file
'/home/antanas/src/cod-tools/trunk/data/replacement-values/replacement_tags.lst'.

Automatic conversion script
Id: cif_correct_tags 5005 2017-03-03 11:38:54Z antanas 
;
_cod_original_sg_symbol_Hall '-P 2yn '
_cod_original_sg_symbol_H-M 'P 21/n '
_cod_original_formula_sum 'C74 H28 F40 N4 O2 '
_cod_database_code 7151527

loop_
_symmetry_equiv_pos_as_xyz
x,y,z
1/2-x,1/2+y,1/2-z
-x,-y,-z
1/2+x,1/2-y,1/2+z

loop_
_atom_site_label
_atom_site_type_symbol
_atom_site_fract_x
_atom_site_fract_y
_atom_site_fract_z
_atom_site_U_iso_or_equiv
_atom_site_adp_type
_atom_site_occupancy
_atom_site_calc_flag
_atom_site_refinement_flags
_atom_site_disorder_assembly
_atom_site_disorder_group
F(1) F 0.6636(1) 0.4920(2) 1.3857(3) 0.111(1) Uani 1.00 d . . .
F(2) F 0.7568(2) 0.4815(3) 1.5886(4) 0.228(2) Uani 1.00 d . . .
F(3) F 0.8836(2) 0.4159(2) 1.5546(3) 0.118(1) Uani 1.00 d . . .
F(4) F 0.9187(1) 0.3642(1) 1.3118(3) 0.0686(8) Uani 1.00 d . . .
F(5) F 0.8286(1) 0.3796(1) 1.1001(3) 0.0733(9) Uani 1.00 d . . .
F(6) F 0.8179(1) 0.4828(2) 0.8170(3) 0.097(1) Uani 1.00 d . . .
F(7) F 0.9179(2) 0.5853(3) 0.7801(3) 0.140(1) Uani 1.00 d . . .
F(8) F 0.9241(2) 0.7047(2) 0.9478(4) 0.137(1) Uani 1.00 d . . .
F(9) F 0.8292(2) 0.7170(2) 1.1531(4) 0.134(1) Uani 1.00 d . . .
F(10) F 0.7258(2) 0.6177(1) 1.1791(3) 0.0882(10) Uani 1.00 d . . .
F(11) F 0.6687(1) 0.7558(2) 0.9635(2) 0.0825(9) Uani 1.00 d . . .
F(12) F 0.7932(2) 0.8216(2) 0.9072(3) 0.114(1) Uani 1.00 d . . .
F(13) F 0.8579(1) 0.7977(1) 0.6699(3) 0.0763(9) Uani 1.00 d . . .
F(14) F 0.7966(1) 0.7083(2) 0.4828(2) 0.0782(9) Uani 1.00 d . . .
F(15) F 0.6733(1) 0.6420(1) 0.5369(2) 0.0638(8) Uani 1.00 d . . .
F(16) F 0.5690(1) 0.7824(1) 0.5714(2) 0.0510(6) Uani 1.00 d . . .
F(17) F 0.5345(1) 0.9247(1) 0.5437(3) 0.0712(8) Uani 1.00 d . . .
F(18) F 0.4590(2) 0.9940(1) 0.7380(3) 0.094(1) Uani 1.00 d . . .
F(19) F 0.4241(1) 0.9219(1) 0.9677(3) 0.0784(9) Uani 1.00 d . . .
F(20) F 0.4613(1) 0.7810(1) 1.0013(2) 0.0531(7) Uani 1.00 d . . .
O(1) O 0.4676(1) 0.4228(1) 0.8358(3) 0.0491(8) Uani 1.00 d . . .
N(1) N 0.6071(1) 0.4361(1) 0.9730(3) 0.0355(8) Uani 1.00 d . . .
N(2) N 0.5153(1) 0.5765(2) 0.8117(3) 0.0387(9) Uani 1.00 d . . .
C(1) C 0.6329(2) 0.4118(2) 1.0946(4) 0.0359(9) Uani 1.00 d . . .
C(2) C 0.6954(2) 0.4478(2) 1.1187(4) 0.0350(10) Uani 1.00 d . . .
C(3) C 0.7076(2) 0.4961(2) 1.0078(4) 0.0374(10) Uani 1.00 d . . .
C(4) C 0.6520(2) 0.4872(2) 0.9183(4) 0.0336(9) Uani 1.00 d . . .
C(5) C 0.6369(2) 0.5236(2) 0.7850(4) 0.039(1) Uani 1.00 d . . .
C(6) C 0.5862(2) 0.5866(2) 0.7908(4) 0.0360(10) Uani 1.00 d . . .
C(7) C 0.5974(2) 0.6607(2) 0.7803(3) 0.0335(9) Uani 1.00 d . . .
C(8) C 0.5305(2) 0.6962(2) 0.7980(3) 0.0356(9) Uani 1.00 d . . .
C(9) C 0.4805(2) 0.6429(2) 0.8160(4) 0.039(1) Uani 1.00 d . . .
C(10) C 0.4013(2) 0.6483(2) 0.8252(5) 0.044(1) Uani 1.00 d . . .
C(11) C 0.7438(2) 0.4376(2) 1.2343(4) 0.039(1) Uani 1.00 d . . .
C(12) C 0.7278(2) 0.4617(3) 1.3618(5) 0.070(2) Uani 1.00 d . . .
C(13) C 0.7746(3) 0.4552(4) 1.4666(5) 0.102(2) Uani 1.00 d . . .
C(14) C 0.8384(2) 0.4231(3) 1.4496(5) 0.072(2) Uani 1.00 d . . .
C(15) C 0.8560(2) 0.3970(2) 1.3283(5) 0.049(1) Uani 1.00 d . . .
C(16) C 0.8090(2) 0.4045(2) 1.2208(4) 0.042(1) Uani 1.00 d . . .
C(17) C 0.7667(2) 0.5483(2) 0.9938(4) 0.043(1) Uani 1.00 d . . .
C(18) C 0.8182(2) 0.5423(3) 0.8985(4) 0.061(1) Uani 1.00 d . . .
C(19) C 0.8713(2) 0.5949(4) 0.8805(5) 0.084(2) Uani 1.00 d . . .
C(20) C 0.8738(3) 0.6539(3) 0.9664(7) 0.090(2) Uani 1.00 d . . .
C(21) C 0.8257(3) 0.6600(3) 1.0671(6) 0.083(2) Uani 1.00 d . . .
C(22) C 0.7731(2) 0.6086(2) 1.0792(5) 0.058(1) Uani 1.00 d . . .
C(23) C 0.6665(2) 0.6966(2) 0.7532(4) 0.0372(10) Uani 1.00 d . . .
C(24) C 0.6994(2) 0.7432(2) 0.8430(4) 0.051(1) Uani 1.00 d . . .
C(25) C 0.7629(2) 0.7778(2) 0.8153(4) 0.059(1) Uani 1.00 d . . .
C(26) C 0.7956(2) 0.7659(2) 0.6946(4) 0.051(1) Uani 1.00 d . . .
C(27) C 0.7648(2) 0.7192(2) 0.6019(4) 0.048(1) Uani 1.00 d . . .
C(28) C 0.7022(2) 0.6861(2) 0.6318(4) 0.042(1) Uani 1.00 d . . .
C(29) C 0.5156(2) 0.7761(2) 0.7865(4) 0.0359(10) Uani 1.00 d . . .
C(30) C 0.5340(2) 0.8159(2) 0.6735(4) 0.041(1) Uani 1.00 d . . .
C(31) C 0.5169(2) 0.8893(2) 0.6566(4) 0.049(1) Uani 1.00 d . . .
C(32) C 0.4788(2) 0.9237(2) 0.7542(5) 0.059(1) Uani 1.00 d . . .
C(33) C 0.4600(2) 0.8863(2) 0.8703(4) 0.054(1) Uani 1.00 d . . .
C(34) C 0.4794(2) 0.8144(2) 0.8851(4) 0.043(1) Uani 1.00 d . . .
C(35) C 0.4463(2) 0.3794(2) 0.7182(4) 0.053(1) Uani 1.00 d . . .
C(36) C 0.4983(3) 0.3947(2) 0.6081(5) 0.070(2) Uani 1.00 d . . .
C(37) C 0.4408(3) 0.3010(2) 0.7541(5) 0.070(2) Uani 1.00 d . . .
H(1) H 0.566(2) 0.421(2) 0.933(4) 0.06(1) Uiso 1.00 d . . .
H(2) H 0.494(2) 0.536(2) 0.813(3) 0.034(9) Uiso 1.00 d . . .
H(3) H 0.680(2) 0.543(2) 0.750(3) 0.028(8) Uiso 1.00 d . . .
H(4) H 0.622(2) 0.484(2) 0.713(4) 0.057(10) Uiso 1.00 d . . .
H(5) H 0.390(2) 0.694(2) 0.867(4) 0.06(1) Uiso 1.00 d . . .
H(6) H 0.383(2) 0.644(2) 0.730(4) 0.048(10) Uiso 1.00 d . . .
H(7) H 0.431(2) 0.417(2) 0.900(4) 0.08(1) Uiso 1.00 d . . .
H(8) H 0.4010 0.3959 0.6890 0.0634 Uiso 1.00 calc . . .
H(9) H 0.4840 0.3697 0.5280 0.0845 Uiso 1.00 calc . . .
H(10) H 0.5439 0.3781 0.6351 0.0845 Uiso 1.00 calc . . .
H(11) H 0.4998 0.4461 0.5910 0.0845 Uiso 1.00 calc . . .
H(12) H 0.4219 0.2744 0.6794 0.0834 Uiso 1.00 calc . . .
H(13) H 0.4105 0.2957 0.8297 0.0834 Uiso 1.00 calc . . .
H(14) H 0.4864 0.2825 0.7762 0.0834 Uiso 1.00 calc . . .

loop_
_atom_site_aniso_label
_atom_site_aniso_U_11
_atom_site_aniso_U_22
_atom_site_aniso_U_33
_atom_site_aniso_U_12
_atom_site_aniso_U_13
_atom_site_aniso_U_23
F(1) 0.080(2) 0.185(3) 0.067(2) 0.082(2) -0.011(1) -0.027(2)
F(2) 0.191(4) 0.421(8) 0.071(2) 0.208(5) -0.051(3) -0.091(4)
F(3) 0.106(2) 0.157(3) 0.089(2) 0.062(2) -0.057(2) -0.023(2)
F(4) 0.036(1) 0.063(1) 0.107(2) 0.016(1) -0.011(1) 0.007(1)
F(5) 0.052(1) 0.098(2) 0.070(2) 0.030(1) 0.005(1) -0.009(1)
F(6) 0.056(2) 0.160(3) 0.076(2) -0.010(2) 0.020(1) -0.037(2)
F(7) 0.060(2) 0.266(5) 0.093(2) -0.048(2) 0.017(2) 0.046(3)
F(8) 0.086(2) 0.147(3) 0.176(3) -0.088(2) -0.049(2) 0.087(3)
F(9) 0.152(3) 0.079(2) 0.171(4) -0.066(2) -0.023(3) -0.026(2)
F(10) 0.089(2) 0.067(2) 0.109(2) -0.017(2) 0.023(2) -0.035(2)
F(11) 0.074(2) 0.112(2) 0.061(2) -0.048(2) 0.025(1) -0.036(2)
F(12) 0.092(2) 0.155(3) 0.096(2) -0.083(2) 0.024(2) -0.054(2)
F(13) 0.049(1) 0.083(2) 0.097(2) -0.031(1) 0.019(1) 0.005(2)
F(14) 0.067(2) 0.104(2) 0.063(2) -0.021(1) 0.030(1) -0.010(1)
F(15) 0.056(1) 0.081(2) 0.055(1) -0.017(1) 0.008(1) -0.019(1)
F(16) 0.053(1) 0.048(1) 0.053(1) 0.009(1) 0.009(1) 0.009(1)
F(17) 0.077(2) 0.053(1) 0.084(2) 0.014(1) 0.020(1) 0.031(1)
F(18) 0.114(2) 0.037(1) 0.130(3) 0.027(1) 0.037(2) 0.018(1)
F(19) 0.091(2) 0.060(2) 0.084(2) 0.018(1) 0.026(2) -0.010(1)
F(20) 0.054(1) 0.053(1) 0.052(1) 0.000(1) 0.010(1) 0.008(1)
O(1) 0.041(1) 0.044(1) 0.063(2) -0.008(1) -0.003(1) -0.008(1)
N(1) 0.024(1) 0.028(1) 0.055(2) -0.001(1) -0.006(1) -0.002(1)
N(2) 0.026(1) 0.029(2) 0.060(2) -0.004(1) -0.003(1) 0.003(1)
C(1) 0.026(2) 0.028(2) 0.054(2) 0.007(1) -0.005(2) 0.002(2)
C(2) 0.023(2) 0.035(2) 0.048(2) 0.000(1) 0.000(2) 0.001(2)
C(3) 0.023(2) 0.035(2) 0.054(2) -0.003(1) 0.002(2) -0.003(2)
C(4) 0.025(2) 0.028(2) 0.047(2) 0.002(1) 0.001(2) -0.003(2)
C(5) 0.031(2) 0.035(2) 0.049(2) -0.001(2) -0.001(2) -0.002(2)
C(6) 0.025(2) 0.036(2) 0.047(2) -0.001(2) -0.003(2) 0.001(2)
C(7) 0.026(2) 0.035(2) 0.040(2) -0.004(1) 0.001(1) 0.001(2)
C(8) 0.029(2) 0.034(2) 0.044(2) -0.004(1) 0.001(2) 0.006(2)
C(9) 0.030(2) 0.035(2) 0.052(2) 0.002(2) 0.000(2) 0.008(2)
C(10) 0.029(2) 0.040(2) 0.061(3) -0.006(2) -0.003(2) 0.009(2)
C(11) 0.024(2) 0.039(2) 0.053(2) -0.001(1) -0.001(2) 0.002(2)
C(12) 0.047(2) 0.098(4) 0.064(3) 0.036(3) -0.008(2) -0.011(3)
C(13) 0.090(4) 0.163(6) 0.052(3) 0.067(4) -0.017(3) -0.028(3)
C(14) 0.063(3) 0.087(3) 0.066(3) 0.029(3) -0.027(3) -0.004(3)
C(15) 0.028(2) 0.041(2) 0.079(3) 0.007(2) -0.007(2) 0.005(2)
C(16) 0.029(2) 0.042(2) 0.054(2) -0.001(2) -0.001(2) -0.003(2)
C(17) 0.028(2) 0.045(2) 0.054(2) -0.004(2) -0.009(2) 0.009(2)
C(18) 0.040(2) 0.093(3) 0.049(3) -0.012(2) -0.006(2) 0.001(2)
C(19) 0.029(2) 0.152(6) 0.070(4) -0.023(3) 0.003(2) 0.047(4)
C(20) 0.062(3) 0.107(5) 0.100(5) -0.050(3) -0.034(3) 0.048(4)
C(21) 0.082(4) 0.058(3) 0.108(4) -0.038(3) -0.021(3) 0.010(3)
C(22) 0.053(3) 0.050(2) 0.069(3) -0.018(2) 0.001(2) -0.003(2)
C(23) 0.030(2) 0.036(2) 0.045(2) -0.003(2) 0.000(2) 0.005(2)
C(24) 0.042(2) 0.061(2) 0.049(3) -0.015(2) 0.011(2) -0.010(2)
C(25) 0.049(2) 0.063(3) 0.066(3) -0.030(2) 0.000(2) -0.017(2)
C(26) 0.037(2) 0.053(2) 0.065(3) -0.020(2) 0.013(2) 0.005(2)
C(27) 0.038(2) 0.054(2) 0.051(3) -0.005(2) 0.015(2) 0.003(2)
C(28) 0.035(2) 0.042(2) 0.050(2) -0.002(2) -0.002(2) -0.001(2)
C(29) 0.025(2) 0.032(2) 0.051(2) -0.003(1) 0.002(2) 0.005(2)
C(30) 0.035(2) 0.037(2) 0.050(2) 0.006(2) 0.005(2) 0.001(2)
C(31) 0.048(2) 0.040(2) 0.059(3) 0.003(2) 0.011(2) 0.016(2)
C(32) 0.054(2) 0.034(2) 0.088(3) 0.003(2) 0.009(2) 0.009(2)
C(33) 0.051(2) 0.048(2) 0.063(3) 0.007(2) 0.013(2) -0.008(2)
C(34) 0.035(2) 0.040(2) 0.055(3) -0.004(2) 0.003(2) 0.007(2)
C(35) 0.050(2) 0.051(2) 0.057(3) -0.011(2) -0.014(2) 0.000(2)
C(36) 0.081(3) 0.066(3) 0.064(3) -0.014(3) -0.002(3) -0.008(2)
C(37) 0.089(3) 0.046(2) 0.074(3) -0.009(2) 0.004(3) -0.001(2)

loop_
_atom_type_symbol
_atom_type_description
_atom_type_scat_dispersion_real
_atom_type_scat_dispersion_imag
_atom_type_scat_source
C C 0.003 0.002
;International Tables for Crystallography
(1992, Vol. C, Tables 4.2.6.8 and 6.1.1.1)
;
H H 0.000 0.000
;International Tables for Crystallography
(1992, Vol. C, Table 6.1.1.2)
;
F F 0.017 0.010
;International Tables for Crystallography
(1992, Vol. C, Tables 4.2.6.8 and 6.1.1.1)
;
N N 0.006 0.003
;International Tables for Crystallography
(1992, Vol. C, Tables 4.2.6.8 and 6.1.1.1)
;
O O 0.011 0.006
;International Tables for Crystallography
(1992, Vol. C, Tables 4.2.6.8 and 6.1.1.1)
;

loop_
_geom_angle_atom_site_label_1
_geom_angle_atom_site_label_2
_geom_angle_atom_site_label_3
_geom_angle
_geom_angle_site_symmetry_1
_geom_angle_site_symmetry_2
_geom_angle_site_symmetry_3
_geom_angle_publ_flag
C(35) O(1) H(7) 105(2) . . . no
C(1) N(1) C(4) 110.4(3) . . . yes
C(1) N(1) H(1) 125(2) . . . no
C(4) N(1) H(1) 124(2) . . . no
C(6) N(2) C(9) 110.8(3) . . . yes
C(6) N(2) H(2) 125(2) . . . no
C(9) N(2) H(2) 123(2) . . . no
N(1) C(1) C(2) 107.5(3) . . . yes
N(1) C(1) C(10) 123.3(3) . . 3_667 yes
C(2) C(1) C(10) 129.1(3) . . 3_667 yes
C(1) C(2) C(3) 107.8(3) . . . yes
C(1) C(2) C(11) 127.3(3) . . . yes
C(3) C(2) C(11) 124.9(3) . . . yes
C(2) C(3) C(4) 107.1(3) . . . yes
C(2) C(3) C(17) 126.7(3) . . . yes
C(4) C(3) C(17) 126.2(3) . . . yes
N(1) C(4) C(3) 107.3(3) . . . yes
N(1) C(4) C(5) 122.1(3) . . . yes
C(3) C(4) C(5) 130.5(3) . . . yes
C(4) C(5) C(6) 115.0(3) . . . yes
C(4) C(5) H(3) 108(1) . . . no
C(4) C(5) H(4) 110(1) . . . no
C(6) C(5) H(3) 106(1) . . . no
C(6) C(5) H(4) 112(1) . . . no
H(3) C(5) H(4) 103(2) . . . no
N(2) C(6) C(5) 122.1(3) . . . yes
N(2) C(6) C(7) 107.1(3) . . . yes
C(5) C(6) C(7) 130.7(3) . . . yes
C(6) C(7) C(8) 107.4(3) . . . yes
C(6) C(7) C(23) 125.7(3) . . . yes
C(8) C(7) C(23) 126.9(3) . . . yes
C(7) C(8) C(9) 107.9(3) . . . yes
C(7) C(8) C(29) 126.9(3) . . . yes
C(9) C(8) C(29) 125.0(3) . . . yes
N(2) C(9) C(8) 106.7(3) . . . yes
N(2) C(9) C(10) 122.4(3) . . . yes
C(8) C(9) C(10) 130.7(3) . . . yes
C(1) C(10) C(9) 114.6(3) 3_667 . . yes
C(1) C(10) H(5) 108(2) 3_667 . . no
C(1) C(10) H(6) 106(1) 3_667 . . no
C(9) C(10) H(5) 107(2) . . . no
C(9) C(10) H(6) 105(2) . . . no
H(5) C(10) H(6) 114(3) . . . no
C(2) C(11) C(12) 122.4(3) . . . yes
C(2) C(11) C(16) 122.0(3) . . . yes
C(12) C(11) C(16) 115.6(3) . . . yes
F(1) C(12) C(11) 119.7(4) . . . yes
F(1) C(12) C(13) 118.6(4) . . . yes
C(11) C(12) C(13) 121.7(4) . . . yes
F(2) C(13) C(12) 119.1(4) . . . yes
F(2) C(13) C(14) 119.7(5) . . . yes
C(12) C(13) C(14) 121.2(5) . . . yes
F(3) C(14) C(13) 120.5(5) . . . yes
F(3) C(14) C(15) 119.9(4) . . . yes
C(13) C(14) C(15) 119.6(4) . . . yes
F(4) C(15) C(14) 119.7(4) . . . yes
F(4) C(15) C(16) 120.8(4) . . . yes
C(14) C(15) C(16) 119.5(4) . . . yes
F(5) C(16) C(11) 119.3(3) . . . yes
F(5) C(16) C(15) 118.3(3) . . . yes
C(11) C(16) C(15) 122.4(4) . . . yes
C(3) C(17) C(18) 123.9(4) . . . yes
C(3) C(17) C(22) 121.0(3) . . . yes
C(18) C(17) C(22) 115.1(4) . . . yes
F(6) C(18) C(17) 118.5(4) . . . yes
F(6) C(18) C(19) 118.2(4) . . . yes
C(17) C(18) C(19) 123.3(5) . . . yes
F(7) C(19) C(18) 118.7(6) . . . yes
F(7) C(19) C(20) 122.7(5) . . . yes
C(18) C(19) C(20) 118.6(5) . . . yes
F(8) C(20) C(19) 118.5(6) . . . yes
F(8) C(20) C(21) 121.6(6) . . . yes
C(19) C(20) C(21) 119.9(4) . . . yes
F(9) C(21) C(20) 119.8(5) . . . yes
F(9) C(21) C(22) 120.3(5) . . . yes
C(20) C(21) C(22) 119.9(5) . . . yes
F(10) C(22) C(17) 119.1(3) . . . yes
F(10) C(22) C(21) 117.8(4) . . . yes
C(17) C(22) C(21) 123.1(4) . . . yes
C(7) C(23) C(24) 123.3(3) . . . yes
C(7) C(23) C(28) 121.7(3) . . . yes
C(24) C(23) C(28) 115.0(3) . . . yes
F(11) C(24) C(23) 118.7(3) . . . yes
F(11) C(24) C(25) 118.5(3) . . . yes
C(23) C(24) C(25) 122.8(4) . . . yes
F(12) C(25) C(24) 120.3(4) . . . yes
F(12) C(25) C(26) 119.7(3) . . . yes
C(24) C(25) C(26) 120.0(4) . . . yes
F(13) C(26) C(25) 119.8(4) . . . yes
F(13) C(26) C(27) 120.9(4) . . . yes
C(25) C(26) C(27) 119.2(3) . . . yes
F(14) C(27) C(26) 119.1(3) . . . yes
F(14) C(27) C(28) 121.4(4) . . . yes
C(26) C(27) C(28) 119.5(4) . . . yes
F(15) C(28) C(23) 119.1(3) . . . yes
F(15) C(28) C(27) 117.4(3) . . . yes
C(23) C(28) C(27) 123.5(4) . . . yes
C(8) C(29) C(30) 121.8(3) . . . yes
C(8) C(29) C(34) 122.2(3) . . . yes
C(30) C(29) C(34) 115.9(3) . . . yes
F(16) C(30) C(29) 119.8(3) . . . yes
F(16) C(30) C(31) 117.3(3) . . . yes
C(29) C(30) C(31) 122.9(3) . . . yes
F(17) C(31) C(30) 120.4(4) . . . yes
F(17) C(31) C(32) 120.6(3) . . . yes
C(30) C(31) C(32) 118.9(4) . . . yes
F(18) C(32) C(31) 120.1(4) . . . yes
F(18) C(32) C(33) 119.6(4) . . . yes
C(31) C(32) C(33) 120.2(4) . . . yes
F(19) C(33) C(32) 119.4(4) . . . yes
F(19) C(33) C(34) 121.3(4) . . . yes
C(32) C(33) C(34) 119.3(4) . . . yes
F(20) C(34) C(29) 120.4(3) . . . yes
F(20) C(34) C(33) 116.9(3) . . . yes
C(29) C(34) C(33) 122.7(4) . . . yes
O(1) C(35) C(36) 107.5(3) . . . yes
O(1) C(35) C(37) 110.6(3) . . . yes
O(1) C(35) H(8) 108.2 . . . no
C(36) C(35) C(37) 113.8(4) . . . yes
C(36) C(35) H(8) 108.3 . . . no
C(37) C(35) H(8) 108.3 . . . no
C(35) C(36) H(9) 109.5 . . . no
C(35) C(36) H(10) 109.5 . . . no
C(35) C(36) H(11) 109.5 . . . no
H(9) C(36) H(10) 109.5 . . . no
H(9) C(36) H(11) 109.4 . . . no
H(10) C(36) H(11) 109.5 . . . no
C(35) C(37) H(12) 109.4 . . . no
C(35) C(37) H(13) 109.4 . . . no
C(35) C(37) H(14) 109.4 . . . no
H(12) C(37) H(13) 109.5 . . . no
H(12) C(37) H(14) 109.5 . . . no
H(13) C(37) H(14) 109.5 . . . no

loop_
_geom_bond_atom_site_label_1
_geom_bond_atom_site_label_2
_geom_bond_distance
_geom_bond_site_symmetry_1
_geom_bond_site_symmetry_2
_geom_bond_publ_flag
F(1) C(12) 1.353(4) . . yes
F(2) C(13) 1.343(6) . . yes
F(3) C(14) 1.345(5) . . yes
F(4) C(15) 1.337(4) . . yes
F(5) C(16) 1.331(4) . . yes
F(6) C(18) 1.348(5) . . yes
F(7) C(19) 1.343(6) . . yes
F(8) C(20) 1.340(5) . . yes
F(9) C(21) 1.342(6) . . yes
F(10) C(22) 1.347(5) . . yes
F(11) C(24) 1.349(4) . . yes
F(12) C(25) 1.333(4) . . yes
F(13) C(26) 1.334(4) . . yes
F(14) C(27) 1.340(4) . . yes
F(15) C(28) 1.346(4) . . yes
F(16) C(30) 1.355(4) . . yes
F(17) C(31) 1.332(4) . . yes
F(18) C(32) 1.341(4) . . yes
F(19) C(33) 1.347(4) . . yes
F(20) C(34) 1.345(4) . . yes
O(1) C(35) 1.459(4) . . yes
O(1) H(7) 0.95(4) . . no
N(1) C(1) 1.366(4) . . yes
N(1) C(4) 1.371(4) . . yes
N(1) H(1) 0.91(4) . . no
N(2) C(6) 1.370(4) . . yes
N(2) C(9) 1.376(4) . . yes
N(2) H(2) 0.84(3) . . no
C(1) C(2) 1.369(4) . . yes
C(1) C(10) 1.500(5) . 3_667 yes
C(2) C(3) 1.426(5) . . yes
C(2) C(11) 1.469(5) . . yes
C(3) C(4) 1.378(5) . . yes
C(3) C(17) 1.471(4) . . yes
C(4) C(5) 1.500(5) . . yes
C(5) C(6) 1.494(5) . . yes
C(5) H(3) 0.96(3) . . no
C(5) H(4) 1.05(4) . . no
C(6) C(7) 1.368(4) . . yes
C(7) C(8) 1.431(4) . . yes
C(7) C(23) 1.486(4) . . yes
C(8) C(9) 1.366(4) . . yes
C(8) C(29) 1.484(4) . . yes
C(9) C(10) 1.502(5) . . yes
C(10) H(5) 0.96(4) . . no
C(10) H(6) 1.00(4) . . no
C(11) C(12) 1.370(6) . . yes
C(11) C(16) 1.380(5) . . yes
C(12) C(13) 1.362(6) . . yes
C(13) C(14) 1.351(6) . . yes
C(14) C(15) 1.334(6) . . yes
C(15) C(16) 1.386(5) . . yes
C(17) C(18) 1.365(5) . . yes
C(17) C(22) 1.388(5) . . yes
C(18) C(19) 1.398(6) . . yes
C(19) C(20) 1.370(8) . . yes
C(20) C(21) 1.357(8) . . yes
C(21) C(22) 1.369(6) . . yes
C(23) C(24) 1.372(5) . . yes
C(23) C(28) 1.395(5) . . yes
C(24) C(25) 1.384(5) . . yes
C(25) C(26) 1.364(5) . . yes
C(26) C(27) 1.376(5) . . yes
C(27) C(28) 1.362(5) . . yes
C(29) C(30) 1.378(5) . . yes
C(29) C(34) 1.382(5) . . yes
C(30) C(31) 1.384(5) . . yes
C(31) C(32) 1.360(6) . . yes
C(32) C(33) 1.383(6) . . yes
C(33) C(34) 1.366(5) . . yes
C(35) C(36) 1.497(6) . . yes
C(35) C(37) 1.472(6) . . yes
C(35) H(8) 0.950 . . no
C(36) H(9) 0.950 . . no
C(36) H(10) 0.950 . . no
C(36) H(11) 0.950 . . no
C(37) H(12) 0.950 . . no
C(37) H(13) 0.950 . . no
C(37) H(14) 0.950 . . no

loop_
_geom_contact_atom_site_label_1
_geom_contact_atom_site_label_2
_geom_contact_distance
_geom_contact_site_symmetry_1
_geom_contact_site_symmetry_2
_geom_contact_publ_flag
F(1) F(15) 3.115(4) . 1_556 ?
F(1) C(35) 3.287(5) . 3_667 ?
F(1) H(4) 3.34(4) . 1_556 ?
F(2) F(6) 2.529(4) . 1_556 ?
F(2) H(4) 2.84(4) . 1_556 ?
F(2) F(12) 3.058(8) . 2_647 ?
F(2) C(5) 3.089(5) . 1_556 ?
F(2) F(15) 3.354(5) . 1_556 ?
F(2) C(18) 3.450(6) . 1_556 ?
F(3) F(11) 3.079(5) . 2_647 ?
F(3) C(33) 3.087(5) . 2_647 ?
F(3) F(6) 3.131(4) . 1_556 ?
F(3) F(19) 3.167(4) . 4_565 ?
F(3) C(32) 3.205(5) . 2_647 ?
F(3) C(34) 3.230(4) . 2_647 ?
F(3) C(31) 3.440(5) . 2_647 ?
F(3) C(29) 3.537(4) . 2_647 ?
F(3) C(30) 3.591(5) . 2_647 ?
F(4) F(18) 2.787(3) . 4_565 ?
F(4) C(37) 3.087(5) . 4_555 ?
F(4) F(20) 3.283(3) . 2_647 ?
F(4) F(7) 3.351(4) . 3_767 ?
F(4) F(11) 3.406(3) . 2_647 ?
F(5) F(17) 3.071(3) . 2_646 ?
F(5) F(16) 3.127(3) . 2_646 ?
F(6) F(17) 3.276(4) . 2_646 ?
F(6) C(31) 3.561(5) . 2_646 ?
F(6) C(13) 3.589(6) . 1_554 ?
F(7) F(18) 2.864(5) . 2_646 ?
F(7) F(19) 3.094(4) . 4_564 ?
F(7) F(17) 3.404(4) . 4_565 ?
F(7) F(17) 3.514(5) . 2_646 ?
F(7) C(32) 3.545(6) . 2_646 ?
F(8) F(16) 2.997(3) . 4_565 ?
F(8) C(30) 3.059(5) . 4_565 ?
F(8) C(31) 3.194(5) . 4_565 ?
F(8) F(17) 3.279(5) . 4_565 ?
F(9) H(6) 2.83(3) . 4_565 ?
F(9) H(5) 2.89(4) . 4_565 ?
F(9) C(10) 3.273(5) . 4_565 ?
F(9) F(14) 3.325(5) . 1_556 ?
F(10) H(7) 3.12(4) . 3_667 ?
F(10) C(35) 3.412(5) . 3_667 ?
F(10) C(37) 3.542(6) . 3_667 ?
F(11) C(14) 3.164(6) . 2_657 ?
F(11) C(15) 3.325(4) . 2_657 ?
F(12) C(13) 3.021(8) . 2_657 ?
F(12) C(14) 3.411(6) . 2_657 ?
F(12) C(12) 3.447(6) . 2_657 ?
F(12) H(4) 3.57(4) . 2_656 ?
F(13) H(1) 2.85(4) . 2_656 ?
F(13) F(20) 2.948(3) . 4_564 ?
F(13) N(1) 2.964(4) . 2_656 ?
F(13) H(5) 3.06(4) . 4_564 ?
F(13) C(1) 3.344(4) . 2_656 ?
F(13) C(4) 3.558(4) . 2_656 ?
F(14) H(5) 2.76(4) . 4_564 ?
F(14) F(20) 3.119(3) . 4_564 ?
F(14) F(19) 3.380(4) . 4_564 ?
F(15) C(35) 3.396(4) . 3_666 ?
F(15) C(36) 3.596(5) . 3_666 ?
F(16) C(37) 3.562(5) . 3_666 ?
F(17) F(17) 3.152(4) . 3_676 ?
F(17) F(18) 3.156(4) . 3_676 ?
F(17) C(20) 3.435(6) . 4_464 ?
F(17) C(19) 3.486(5) . 4_464 ?
F(17) C(18) 3.551(5) . 2_656 ?
F(18) C(15) 2.921(4) . 4_464 ?
F(18) C(16) 3.383(4) . 4_464 ?
F(18) C(14) 3.451(6) . 4_464 ?
F(19) C(14) 3.254(6) . 4_464 ?
F(20) C(37) 3.381(5) . 3_667 ?
O(1) N(2) 2.946(4) . . ?
O(1) N(1) 2.964(4) . . ?
O(1) H(4) 3.35(4) . . ?
O(1) N(1) 3.490(4) . 3_667 ?
O(1) N(2) 3.498(4) . 3_667 ?
N(1) H(7) 3.04(4) . 3_667 ?
N(1) H(7) 3.42(4) . . ?
N(2) H(7) 3.02(4) . 3_667 ?
N(2) H(7) 3.43(4) . . ?
C(1) H(7) 3.34(4) . 3_667 ?
C(2) H(7) 3.43(4) . 3_667 ?
C(3) H(7) 3.19(4) . 3_667 ?
C(4) H(7) 2.96(4) . 3_667 ?
C(5) H(7) 3.54(4) . 3_667 ?
C(6) H(7) 3.08(4) . 3_667 ?
C(7) H(7) 3.51(4) . 3_667 ?
C(9) H(7) 3.44(5) . 3_667 ?
C(20) C(31) 3.374(6) . 4_565 ?
C(35) H(2) 3.13(3) . . ?
C(35) H(1) 3.19(4) . . ?
C(36) H(4) 3.02(4) . . ?
C(36) H(2) 3.27(3) . . ?
C(36) H(1) 3.48(4) . . ?
H(1) H(7) 2.58(6) . . ?
H(1) H(7) 3.38(5) . 3_667 ?
H(2) H(7) 2.62(5) . . ?
H(2) H(7) 3.27(6) . 3_667 ?

loop_
_geom_hbond_atom_site_label_D
_geom_hbond_atom_site_label_H
_geom_hbond_atom_site_label_A
_geom_hbond_site_symmetry_D
_geom_hbond_site_symmetry_H
_geom_hbond_site_symmetry_A
_geom_hbond_distance_DH
_geom_hbond_distance_HA
_geom_hbond_distance_DA
_geom_hbond_angle_DHA
_geom_hbond_publ_flag
N(1) H(1) N(2) . . . 0.91(3) 3.22(3) 3.468(4) 98(2) no
N(2) H(2) N(1) . . . 0.84(3) 3.20(3) 3.468(4) 101(2) no
N(1) H(1) O(1) . . 1_555 0.91(3) 2.09(3) 2.964(3) 161(3) no
N(2) H(2) O(1) . . 1_555 0.84(3) 2.13(3) 2.946(3) 165(3) no

loop_
_geom_torsion_atom_site_label_1
_geom_torsion_atom_site_label_2
_geom_torsion_atom_site_label_3
_geom_torsion_atom_site_label_4
_geom_torsion
_geom_torsion_site_symmetry_1
_geom_torsion_site_symmetry_2
_geom_torsion_site_symmetry_3
_geom_torsion_site_symmetry_4
_geom_torsion_publ_flag
F(1) C(12) C(11) C(2) 4.2(7) . . . . yes
F(1) C(12) C(11) C(16) -177.1(4) . . . . yes
F(1) C(12) C(13) F(2) -2.5(10) . . . . yes
F(1) C(12) C(13) C(14) 177.6(5) . . . . yes
F(2) C(13) C(12) C(11) 178.3(6) . . . . yes
F(2) C(13) C(14) F(3) 1.3(10) . . . . yes
F(2) C(13) C(14) C(15) 180.0(6) . . . . yes
F(3) C(14) C(13) C(12) -178.8(6) . . . . yes
F(3) C(14) C(15) F(4) -0.4(7) . . . . yes
F(3) C(14) C(15) C(16) 179.9(4) . . . . yes
F(4) C(15) C(14) C(13) -179.1(5) . . . . yes
F(4) C(15) C(16) F(5) -1.4(5) . . . . yes
F(4) C(15) C(16) C(11) 179.7(3) . . . . yes
F(5) C(16) C(11) C(2) -1.2(5) . . . . yes
F(5) C(16) C(11) C(12) -179.9(4) . . . . yes
F(5) C(16) C(15) C(14) 178.4(4) . . . . yes
F(6) C(18) C(17) C(3) -4.1(6) . . . . yes
F(6) C(18) C(17) C(22) 176.2(4) . . . . yes
F(6) C(18) C(19) F(7) 2.4(7) . . . . yes
F(6) C(18) C(19) C(20) -177.4(4) . . . . yes
F(7) C(19) C(18) C(17) -177.3(4) . . . . yes
F(7) C(19) C(20) F(8) 1.1(8) . . . . yes
F(7) C(19) C(20) C(21) -179.2(5) . . . . yes
F(8) C(20) C(19) C(18) -179.1(4) . . . . yes
F(8) C(20) C(21) F(9) -1.8(8) . . . . yes
F(8) C(20) C(21) C(22) 177.1(4) . . . . yes
F(9) C(21) C(20) C(19) 178.5(5) . . . . yes
F(9) C(21) C(22) F(10) 0.1(7) . . . . yes
F(9) C(21) C(22) C(17) -179.8(4) . . . . yes
F(10) C(22) C(17) C(3) 2.4(6) . . . . yes
F(10) C(22) C(17) C(18) -177.9(4) . . . . yes
F(10) C(22) C(21) C(20) -178.8(5) . . . . yes
F(11) C(24) C(23) C(7) 1.7(6) . . . . yes
F(11) C(24) C(23) C(28) -179.4(3) . . . . yes
F(11) C(24) C(25) F(12) 1.1(7) . . . . yes
F(11) C(24) C(25) C(26) 179.6(4) . . . . yes
F(12) C(25) C(24) C(23) -178.9(4) . . . . yes
F(12) C(25) C(26) F(13) 0.6(6) . . . . yes
F(12) C(25) C(26) C(27) 178.4(4) . . . . yes
F(13) C(26) C(25) C(24) -178.0(4) . . . . yes
F(13) C(26) C(27) F(14) -2.9(6) . . . . yes
F(13) C(26) C(27) C(28) 178.2(4) . . . . yes
F(14) C(27) C(26) C(25) 179.3(4) . . . . yes
F(14) C(27) C(28) F(15) -0.2(5) . . . . yes
F(14) C(27) C(28) C(23) -178.9(3) . . . . yes
F(15) C(28) C(23) C(7) -0.2(5) . . . . yes
F(15) C(28) C(23) C(24) -179.1(3) . . . . yes
F(15) C(28) C(27) C(26) 178.7(3) . . . . yes
F(16) C(30) C(29) C(8) -2.4(5) . . . . yes
F(16) C(30) C(29) C(34) -179.4(3) . . . . yes
F(16) C(30) C(31) F(17) 0.1(5) . . . . yes
F(16) C(30) C(31) C(32) 176.9(4) . . . . yes
F(17) C(31) C(30) C(29) -178.3(3) . . . . yes
F(17) C(31) C(32) F(18) -0.5(6) . . . . yes
F(17) C(31) C(32) C(33) 179.2(4) . . . . yes
F(18) C(32) C(31) C(30) -177.3(4) . . . . yes
F(18) C(32) C(33) F(19) -2.3(6) . . . . yes
F(18) C(32) C(33) C(34) 178.9(4) . . . . yes
F(19) C(33) C(32) C(31) 178.1(4) . . . . yes
F(19) C(33) C(34) F(20) -0.3(6) . . . . yes
F(19) C(33) C(34) C(29) 179.2(3) . . . . yes
F(20) C(34) C(29) C(8) 5.3(5) . . . . yes
F(20) C(34) C(29) C(30) -177.7(3) . . . . yes
F(20) C(34) C(33) C(32) 178.5(3) . . . . yes
N(1) C(1) C(2) C(3) 0.4(4) . . . . yes
N(1) C(1) C(2) C(11) -177.4(3) . . . . yes
N(1) C(1) C(10) C(9) -44.1(5) . . 3_667 3_667 yes
N(1) C(4) C(3) C(2) 0.7(4) . . . . yes
N(1) C(4) C(3) C(17) -176.7(3) . . . . yes
N(1) C(4) C(5) C(6) 81.1(4) . . . . yes
N(2) C(6) C(5) C(4) -72.1(4) . . . . yes
N(2) C(6) C(7) C(8) 1.1(4) . . . . yes
N(2) C(6) C(7) C(23) -178.1(3) . . . . yes
N(2) C(9) C(8) C(7) 0.9(4) . . . . yes
N(2) C(9) C(8) C(29) 175.7(3) . . . . yes
N(2) C(9) C(10) C(1) 33.6(6) . . . 3_667 yes
C(1) N(1) C(4) C(3) -0.5(4) . . . . yes
C(1) N(1) C(4) C(5) -179.8(3) . . . . yes
C(1) C(2) C(3) C(4) -0.7(4) . . . . yes
C(1) C(2) C(3) C(17) 176.7(3) . . . . yes
C(1) C(2) C(11) C(12) -72.1(5) . . . . yes
C(1) C(2) C(11) C(16) 109.3(4) . . . . yes
C(1) C(10) C(9) C(8) 153.2(4) . 3_667 3_667 3_667 yes
C(2) C(1) N(1) C(4) 0.1(4) . . . . yes
C(2) C(1) C(10) C(9) 141.6(4) . . 3_667 3_667 yes
C(2) C(3) C(4) C(5) 179.9(3) . . . . yes
C(2) C(3) C(17) C(18) 113.9(4) . . . . yes
C(2) C(3) C(17) C(22) -66.5(5) . . . . yes
C(2) C(11) C(12) C(13) -176.6(5) . . . . yes
C(2) C(11) C(16) C(15) 177.7(3) . . . . yes
C(3) C(2) C(1) C(10) 175.4(3) . . . 3_667 yes
C(3) C(2) C(11) C(12) 110.5(4) . . . . yes
C(3) C(2) C(11) C(16) -68.1(5) . . . . yes
C(3) C(4) C(5) C(6) -98.0(4) . . . . yes
C(3) C(17) C(18) C(19) 175.6(4) . . . . yes
C(3) C(17) C(22) C(21) -177.7(4) . . . . yes
C(4) N(1) C(1) C(10) -175.3(3) . . . 3_667 yes
C(4) C(3) C(2) C(11) 177.2(3) . . . . yes
C(4) C(3) C(17) C(18) -69.2(5) . . . . yes
C(4) C(3) C(17) C(22) 110.5(4) . . . . yes
C(4) C(5) C(6) C(7) 106.8(4) . . . . yes
C(5) C(4) C(3) C(17) 2.5(6) . . . . yes
C(5) C(6) N(2) C(9) 178.5(3) . . . . yes
C(5) C(6) C(7) C(8) -177.9(4) . . . . yes
C(5) C(6) C(7) C(23) 2.9(6) . . . . yes
C(6) N(2) C(9) C(8) -0.2(4) . . . . yes
C(6) N(2) C(9) C(10) 174.4(3) . . . . yes
C(6) C(7) C(8) C(9) -1.2(4) . . . . yes
C(6) C(7) C(8) C(29) -175.9(3) . . . . yes
C(6) C(7) C(23) C(24) -116.9(4) . . . . yes
C(6) C(7) C(23) C(28) 64.2(5) . . . . yes
C(7) C(6) N(2) C(9) -0.5(4) . . . . yes
C(7) C(8) C(9) C(10) -173.1(4) . . . . yes
C(7) C(8) C(29) C(30) 53.2(5) . . . . yes
C(7) C(8) C(29) C(34) -130.0(4) . . . . yes
C(7) C(23) C(24) C(25) -178.3(4) . . . . yes
C(7) C(23) C(28) C(27) 178.5(3) . . . . yes
C(8) C(7) C(23) C(24) 64.1(5) . . . . yes
C(8) C(7) C(23) C(28) -114.8(4) . . . . yes
C(8) C(29) C(30) C(31) 175.9(3) . . . . yes
C(8) C(29) C(34) C(33) -174.2(4) . . . . yes
C(9) C(8) C(7) C(23) 177.9(3) . . . . yes
C(9) C(8) C(29) C(30) -120.7(4) . . . . yes
C(9) C(8) C(29) C(34) 56.1(5) . . . . yes
C(10) C(1) C(2) C(11) 2.4(6) . 3_667 3_667 3_667 yes
C(10) C(9) C(8) C(29) 1.7(7) . . . . yes
C(11) C(2) C(3) C(17) -5.4(6) . . . . yes
C(11) C(12) C(13) C(14) -1.5(10) . . . . yes
C(11) C(16) C(15) C(14) -0.6(6) . . . . yes
C(12) C(11) C(16) C(15) -1.0(5) . . . . yes
C(12) C(13) C(14) C(15) -0.2(10) . . . . yes
C(13) C(12) C(11) C(16) 2.1(7) . . . . yes
C(13) C(14) C(15) C(16) 1.2(7) . . . . yes
C(17) C(18) C(19) C(20) 3.0(7) . . . . yes
C(17) C(22) C(21) C(20) 1.3(8) . . . . yes
C(18) C(17) C(22) C(21) 2.0(6) . . . . yes
C(18) C(19) C(20) C(21) 0.6(8) . . . . yes
C(19) C(18) C(17) C(22) -4.1(6) . . . . yes
C(19) C(20) C(21) C(22) -2.6(8) . . . . yes
C(23) C(7) C(8) C(29) 3.2(6) . . . . yes
C(23) C(24) C(25) C(26) -0.4(7) . . . . yes
C(23) C(28) C(27) C(26) -0.1(6) . . . . yes
C(24) C(23) C(28) C(27) -0.4(5) . . . . yes
C(24) C(25) C(26) C(27) -0.1(6) . . . . yes
C(25) C(24) C(23) C(28) 0.6(6) . . . . yes
C(25) C(26) C(27) C(28) 0.3(6) . . . . yes
C(29) C(30) C(31) C(32) -1.5(6) . . . . yes
C(29) C(34) C(33) C(32) -2.0(6) . . . . yes
C(30) C(29) C(34) C(33) 2.8(5) . . . . yes
C(30) C(31) C(32) C(33) 2.4(6) . . . . yes
C(31) C(30) C(29) C(34) -1.1(5) . . . . yes
C(31) C(32) C(33) C(34) -0.8(6) . . . . yes
C(31) C(32) C(33) C(34) -0.8(6) . . . . yes

loop_
_cod_changelog_entry_id
_cod_changelog_entry_author
_cod_changelog_entry_date
_cod_changelog_entry_text
1 'Vaitkus, Antanas' 2025-01-07T10:03:17+02:00 'Updated bibliographic information.'
